data_4504975
loop_
_publ_author_name
'Averkiev, Boris B.'
'Antipin, Mikhail Yu.'
'Sheremetev, Aleksey B.'
'Timofeeva, Tatiana V.'

_publ_section_title
;
 Computer Simulation of Crystal Structure for Three Furazan Derivatives
;
_journal_issue 2
_journal_name_full 'Crystal Growth &amp; Design'
_journal_page_first 631
_journal_paper_doi 10.1021/cg049717e
_journal_volume 5
_journal_year 2005
_chemical_formula_moiety 'C6 H6 N6 O3'
_chemical_formula_sum 'C6 H6 N6 O3'
_chemical_formula_weight 210.17
_chemical_melting_point 349.9(8)
_chemical_name_common 4,4'-dimethylazoxyfurazan
_chemical_name_systematic
; 
 3-methyl-4-[(E)-(4-methyl-1,2,5-oxadiazol-3-yl)diazenyl]-1,2,5-oxadiazole 
;
_space_group_IT_number 11
_symmetry_cell_setting monoclinic
_symmetry_space_group_name_Hall '-P 2yb'
_symmetry_space_group_name_H-M 'P 1 21/m 1'
_atom_sites_solution_hydrogens difmap
_atom_sites_solution_primary direct
_atom_sites_solution_secondary difmap
_audit_creation_method SHELXL-97
_cell_angle_alpha 90.00
_cell_angle_beta 104.23(2)
_cell_angle_gamma 90.00
_cell_formula_units_Z 2
_cell_length_a 6.947(2)
_cell_length_b 6.246(2)
_cell_length_c 10.760(3)
_cell_measurement_reflns_used 24
_cell_measurement_temperature 293(2)
_cell_measurement_theta_max 14
_cell_measurement_theta_min 13
_cell_volume 452.6(2)
_computing_cell_refinement 'Siemens P3/PC (Siemens, 1989)'
_computing_data_collection 'Siemens P3/PC (Siemens, 1989)'
_computing_data_reduction 'Siemens P3/PC (Siemens, 1989)'
_computing_molecular_graphics 'SHELXTL PLUS 5 (Sheldrick, 1998)'
_computing_publication_material 'SHELXTL PLUS 5 (Sheldrick, 1998)'
_computing_structure_refinement 'SHELXTL PLUS 5 (Sheldrick, 1998)'
_computing_structure_solution 'SHELXTL PLUS 5 (Sheldrick, 1998)'
_diffrn_ambient_temperature 293(2)
_diffrn_measured_fraction_theta_full 0.997
_diffrn_measured_fraction_theta_max 0.997
_diffrn_measurement_device_type 'Siemens P3/PC'
_diffrn_measurement_method '\q/2\q scans'
_diffrn_radiation_monochromator graphite
_diffrn_radiation_source 'fine-focus sealed tube'
_diffrn_radiation_type MoK\a
_diffrn_radiation_wavelength 0.71073
_diffrn_reflns_av_R_equivalents 0.0136
_diffrn_reflns_av_sigmaI/netI 0.0328
_diffrn_reflns_limit_h_max 9
_diffrn_reflns_limit_h_min 0
_diffrn_reflns_limit_k_max 8
_diffrn_reflns_limit_k_min 0
_diffrn_reflns_limit_l_max 14
_diffrn_reflns_limit_l_min -15
_diffrn_reflns_number 1538
_diffrn_reflns_theta_full 30.05
_diffrn_reflns_theta_max 30.05
_diffrn_reflns_theta_min 1.95
_diffrn_standards_decay_% 2.5
_diffrn_standards_interval_count 98
_diffrn_standards_number 2
_exptl_absorpt_coefficient_mu 0.127
_exptl_absorpt_correction_type none
_exptl_crystal_colour colorless
_exptl_crystal_density_diffrn 1.542
_exptl_crystal_density_method 'not measured'
_exptl_crystal_description plate
_exptl_crystal_F_000 216
_exptl_crystal_size_max 0.3
_exptl_crystal_size_mid 0.2
_exptl_crystal_size_min 0.1
_refine_diff_density_max 0.284
_refine_diff_density_min -0.212
_refine_diff_density_rms 0.043
_refine_ls_extinction_method none
_refine_ls_goodness_of_fit_ref 0.984
_refine_ls_hydrogen_treatment refall
_refine_ls_matrix_type full
_refine_ls_number_parameters 105
_refine_ls_number_reflns 1434
_refine_ls_number_restraints 2
_refine_ls_restrained_S_all 0.984
_refine_ls_R_factor_all 0.0748
_refine_ls_R_factor_gt 0.0442
_refine_ls_shift/su_max 0.000
_refine_ls_shift/su_mean 0.000
_refine_ls_structure_factor_coef Fsqd
_refine_ls_weighting_details 'calc w=1/[\s^2^(Fo^2^)+(0.0910P)^2^] where P=(Fo^2^+2Fc^2^)/3'
_refine_ls_weighting_scheme calc
_refine_ls_wR_factor_gt 0.1261
_refine_ls_wR_factor_ref 0.1328
_reflns_number_gt 973
_reflns_number_total 1434
_reflns_threshold_expression I>2\s(I)
_cod_data_source_file cg049717esi20040812_022820.cif
_cod_data_source_block 1
_cod_depositor_comments
;
The following automatic conversions were performed:

'_chemical_melting_point' value '76-77.5 C' was changed to '349.9(8)'
- it was converted from degrees Celsius(C) to Kelvins(K), the average
value was taken and precision was
estimated.

'_symmetry_cell_setting' value 'Monoclinic' changed to
'monoclinic' according to
/home/saulius/struct/CIF-dictionaries/cif_core.dic dictionary named
'cif_core.dic' version 2.4.1 from 2010-06-29.

Automatic conversion script
Id: cif_fix_values 1715 2011-07-08 13:25:40Z adriana 
;
_cod_original_sg_symbol_H-M 'P 21/m'
_cod_database_code 4504975

loop_
_symmetry_equiv_pos_as_xyz
'x, y, z'
'-x, y+1/2, -z'
'-x, -y, -z'
'x, -y-1/2, z'

loop_
_atom_site_label
_atom_site_type_symbol
_atom_site_fract_x
_atom_site_fract_y
_atom_site_fract_z
_atom_site_U_iso_or_equiv
_atom_site_adp_type
_atom_site_occupancy
_atom_site_symmetry_multiplicity
_atom_site_calc_flag
_atom_site_refinement_flags
O1 O 0.65236(18) 0.2500 0.15144(12) 0.0507(4) Uani 1 2 d S
C1 C 0.6236(3) 0.2500 0.41145(16) 0.0466(4) Uani 1 2 d S
N2 N 0.5430(3) 0.2500 0.50800(15) 0.0600(5) Uani 1 2 d S
O3 O 0.3395(3) 0.2500 0.45694(14) 0.0681(5) Uani 1 2 d S
N4 N 0.2937(3) 0.2500 0.32613(15) 0.0571(5) Uani 1 2 d S
C5 C 0.4639(3) 0.2500 0.29895(14) 0.0400(4) Uani 1 2 d S
N6 N 0.48117(19) 0.2500 0.16810(13) 0.0362(3) Uani 1 2 d S
N7 N 0.31636(19) 0.2500 0.08294(13) 0.0390(3) Uani 1 2 d S
C8 C 0.3266(2) 0.2500 -0.04415(14) 0.0363(3) Uani 1 2 d S
N9 N 0.4840(2) 0.2500 -0.09139(13) 0.0478(4) Uani 1 2 d S
O10 O 0.4068(2) 0.2500 -0.22215(12) 0.0591(4) Uani 1 2 d S
N11 N 0.1995(3) 0.2500 -0.25390(14) 0.0542(4) Uani 1 2 d S
C12 C 0.1489(3) 0.2500 -0.14603(15) 0.0421(4) Uani 1 2 d S
C13 C 0.8413(3) 0.2500 0.4277(2) 0.0605(6) Uani 1 2 d S
H13 H 0.879(2) 0.129(3) 0.3830(17) 0.091(6) Uiso 1 1 d .
H13' H 0.896(3) 0.2500 0.526(2) 0.059(6) Uiso 1 2 d S
C14 C -0.0603(3) 0.2500 -0.1358(2) 0.0675(6) Uani 1 2 d SD
H14' H -0.142(5) 0.2500 -0.212(2) 0.160(17) Uiso 1 2 d SD
H14 H -0.092(3) 0.1313(16) -0.088(2) 0.133(9) Uiso 1 1 d D

loop_
_atom_site_aniso_label
_atom_site_aniso_U_11
_atom_site_aniso_U_22
_atom_site_aniso_U_33
_atom_site_aniso_U_23
_atom_site_aniso_U_13
_atom_site_aniso_U_12
O1 0.0333(6) 0.0734(9) 0.0444(6) 0.000 0.0077(5) 0.000
C1 0.0621(11) 0.0406(9) 0.0326(7) 0.000 0.0032(7) 0.000
N2 0.0820(13) 0.0603(10) 0.0367(8) 0.000 0.0130(8) 0.000
O3 0.0829(12) 0.0830(11) 0.0462(8) 0.000 0.0305(8) 0.000
N4 0.0561(9) 0.0741(11) 0.0450(8) 0.000 0.0200(7) 0.000
C5 0.0434(9) 0.0430(8) 0.0327(7) 0.000 0.0078(6) 0.000
N6 0.0333(6) 0.0401(7) 0.0339(6) 0.000 0.0054(5) 0.000
N7 0.0318(6) 0.0495(8) 0.0342(6) 0.000 0.0055(5) 0.000
C8 0.0354(7) 0.0393(8) 0.0335(7) 0.000 0.0072(6) 0.000
N9 0.0421(8) 0.0631(9) 0.0398(7) 0.000 0.0130(6) 0.000
O10 0.0644(9) 0.0777(10) 0.0392(6) 0.000 0.0204(6) 0.000
N11 0.0618(10) 0.0614(10) 0.0361(7) 0.000 0.0059(7) 0.000
C12 0.0426(8) 0.0417(9) 0.0375(8) 0.000 0.0012(6) 0.000
C13 0.0542(11) 0.0691(14) 0.0463(10) 0.000 -0.0101(8) 0.000
C14 0.0367(10) 0.0954(18) 0.0626(13) 0.000 -0.0025(9) 0.000

loop_
_atom_type_symbol
_atom_type_description
_atom_type_scat_dispersion_real
_atom_type_scat_dispersion_imag
_atom_type_scat_source
C C 0.0033 0.0016 'International Tables Vol C Tables 4.2.6.8 and 6.1.1.4'
H H 0.0000 0.0000 'International Tables Vol C Tables 4.2.6.8 and 6.1.1.4'
N N 0.0061 0.0033 'International Tables Vol C Tables 4.2.6.8 and 6.1.1.4'
O O 0.0106 0.0060 'International Tables Vol C Tables 4.2.6.8 and 6.1.1.4'

loop_
_geom_angle_atom_site_label_1
_geom_angle_atom_site_label_2
_geom_angle_atom_site_label_3
_geom_angle
N2 C1 C5 106.33(17)
N2 C1 C13 122.41(18)
C5 C1 C13 131.26(18)
C1 N2 O3 106.39(16)
N4 O3 N2 111.43(14)
C5 N4 O3 103.90(16)
N4 C5 C1 111.95(15)
N4 C5 N6 121.58(15)
C1 C5 N6 126.48(16)
O1 N6 N7 127.98(15)
O1 N6 C5 116.87(13)
N7 N6 C5 115.15(14)
N6 N7 C8 116.91(14)
N9 C8 N7 129.11(14)
N9 C8 C12 110.23(14)
N7 C8 C12 120.66(14)
C8 N9 O10 104.08(14)
N9 O10 N11 111.65(13)
C12 N11 O10 105.78(14)
N11 C12 C8 108.25(16)
N11 C12 C14 123.63(16)
C8 C12 C14 128.12(17)
C1 C13 H13 109.8(10)
C1 C13 H13' 103.1(12)
H13 C13 H13' 115.8(12)
C12 C14 H14' 111(3)
C12 C14 H14 113.4(11)
H14' C14 H14 108.9(19)

loop_
_geom_bond_atom_site_label_1
_geom_bond_atom_site_label_2
_geom_bond_distance
O1 N6 1.2456(17)
C1 N2 1.296(3)
C1 C5 1.427(2)
C1 C13 1.479(3)
N2 O3 1.386(3)
O3 N4 1.365(2)
N4 C5 1.286(2)
C5 N6 1.442(2)
N6 N7 1.2785(19)
N7 C8 1.387(2)
C8 N9 1.314(2)
C8 C12 1.435(2)
N9 O10 1.377(2)
O10 N11 1.397(2)
N11 C12 1.293(2)
C12 C14 1.485(3)
C13 H13 0.97(2)
C13 H13' 1.04(2)
C14 H14' 0.874(19)
C14 H14 0.959(16)
